data_2226223
loop_
_publ_author_name
'Li, Yu-Feng'
'Zhang, Fu-Gong'
'Jian, Fang-Fang'

_publ_section_title
;
 <i>N</i>'-(4-Cyanobenzylidene)thiophene-2-carbohydrazide
;
_journal_coeditor_code LH5046
_journal_issue 6
_journal_name_full 'Acta Crystallographica Section E'
_journal_page_first o1471
_journal_paper_doi 10.1107/S1600536810019215
_journal_volume 66
_journal_year 2010
_chemical_formula_iupac 'C13 H9 N3 O S'
_chemical_formula_moiety 'C13 H9 N3 O S'
_chemical_formula_sum 'C13 H9 N3 O S'
_chemical_formula_weight 255.29
_chemical_name_systematic
;
<i>N</i>'-(4-Cyanobenzylidene)thiophene-2-carbohydrazide
;
_space_group_IT_number 14
_symmetry_cell_setting monoclinic
_symmetry_space_group_name_Hall '-P 2yn'
_symmetry_space_group_name_H-M 'P 1 21/n 1'
_atom_sites_solution_hydrogens geom
_atom_sites_solution_primary direct
_atom_sites_solution_secondary difmap
_audit_creation_method SHELXL-97
_cell_angle_alpha 90.00
_cell_angle_beta 90.66(3)
_cell_angle_gamma 90.00
_cell_formula_units_Z 4
_cell_length_a 6.3966(13)
_cell_length_b 16.340(3)
_cell_length_c 11.494(2)
_cell_measurement_reflns_used 1539
_cell_measurement_temperature 293(2)
_cell_measurement_theta_max 26.21
_cell_measurement_theta_min 3.75
_cell_volume 1201.3(4)
_computing_cell_refinement 'SAINT (Bruker, 1997)'
_computing_data_collection 'SMART (Bruker, 1997)'
_computing_data_reduction 'SAINT (Bruker, 1997)'
_computing_molecular_graphics 'SHELXTL (Sheldrick, 2008)'
_computing_publication_material 'SHELXTL (Sheldrick, 2008)'
_computing_structure_refinement 'SHELXL97 (Sheldrick, 2008)'
_computing_structure_solution 'SHELXS97 (Sheldrick, 2008)'
_diffrn_ambient_temperature 293(2)
_diffrn_measured_fraction_theta_full 0.998
_diffrn_measured_fraction_theta_max 0.998
_diffrn_measurement_device_type 'Bruker SMART CCD'
_diffrn_measurement_method '\f and \w scans'
_diffrn_radiation_monochromator graphite
_diffrn_radiation_source 'fine-focus sealed tube'
_diffrn_radiation_type MoK\a
_diffrn_radiation_wavelength 0.71073
_diffrn_reflns_av_R_equivalents 0.0656
_diffrn_reflns_av_sigmaI/netI 0.0610
_diffrn_reflns_limit_h_max 8
_diffrn_reflns_limit_h_min -8
_diffrn_reflns_limit_k_max 21
_diffrn_reflns_limit_k_min -21
_diffrn_reflns_limit_l_max 14
_diffrn_reflns_limit_l_min -14
_diffrn_reflns_number 11589
_diffrn_reflns_theta_full 27.48
_diffrn_reflns_theta_max 27.48
_diffrn_reflns_theta_min 3.06
_exptl_absorpt_coefficient_mu 0.259
_exptl_absorpt_correction_type none
_exptl_crystal_colour colorless
_exptl_crystal_density_diffrn 1.412
_exptl_crystal_density_method 'not measured'
_exptl_crystal_description block
_exptl_crystal_F_000 528
_exptl_crystal_size_max 0.21
_exptl_crystal_size_mid 0.20
_exptl_crystal_size_min 0.18
_refine_diff_density_max 0.230
_refine_diff_density_min -0.315
_refine_ls_extinction_method none
_refine_ls_goodness_of_fit_ref 1.029
_refine_ls_hydrogen_treatment constr
_refine_ls_matrix_type full
_refine_ls_number_parameters 163
_refine_ls_number_reflns 2746
_refine_ls_number_restraints 0
_refine_ls_restrained_S_all 1.029
_refine_ls_R_factor_all 0.0991
_refine_ls_R_factor_gt 0.0464
_refine_ls_shift/su_max 0.000
_refine_ls_shift/su_mean 0.000
_refine_ls_structure_factor_coef Fsqd
_refine_ls_weighting_details 'calc w=1/[\s^2^(Fo^2^)+(0.0682P)^2^] where P=(Fo^2^+2Fc^2^)/3'
_refine_ls_weighting_scheme calc
_refine_ls_wR_factor_gt 0.1107
_refine_ls_wR_factor_ref 0.1447
_reflns_number_gt 1539
_reflns_number_total 2746
_reflns_threshold_expression I>2\s(I)
_cod_data_source_file lh5046.cif
_cod_data_source_block I
_cod_original_sg_symbol_H-M 'P 21/n'
_cod_database_code 2226223
_cod_database_fobs_code 2226223

loop_
_symmetry_equiv_pos_as_xyz
'x, y, z'
'-x+1/2, y+1/2, -z+1/2'
'-x, -y, -z'
'x-1/2, -y-1/2, z-1/2'

loop_
_atom_site_type_symbol
_atom_site_label
_atom_site_fract_x
_atom_site_fract_y
_atom_site_fract_z
_atom_site_U_iso_or_equiv
_atom_site_adp_type
_atom_site_calc_flag
_atom_site_refinement_flags
_atom_site_occupancy
_atom_site_disorder_assembly
_atom_site_disorder_group
N N3 0.2706(3) 0.38738(12) 0.84452(15) 0.0428(5) Uani d . 1 . .
N N2 0.1294(3) 0.44128(12) 0.88894(14) 0.0440(5) Uani d . 1 . .
H H2A 0.1499 0.4603 0.9579 0.053 Uiso calc R 1 . .
O O1 -0.1694(3) 0.51089(11) 0.87605(12) 0.0542(5) Uani d . 1 . .
C C2 0.8862(4) 0.20156(14) 0.79598(18) 0.0444(6) Uani d . 1 . .
C C9 -0.0408(4) 0.46559(14) 0.82840(17) 0.0421(6) Uani d . 1 . .
C C4 0.7596(4) 0.29587(15) 0.93785(18) 0.0463(6) Uani d . 1 . .
H H4A 0.7759 0.3224 1.0089 0.056 Uiso calc R 1 . .
C C8 0.4290(4) 0.37040(14) 0.90796(18) 0.0430(6) Uani d . 1 . .
H H8A 0.4457 0.3960 0.9797 0.052 Uiso calc R 1 . .
C C7 0.7082(4) 0.21428(16) 0.72907(19) 0.0535(7) Uani d . 1 . .
H H7A 0.6895 0.1858 0.6597 0.064 Uiso calc R 1 . .
C C5 0.5847(4) 0.31123(13) 0.86961(17) 0.0408(6) Uani d . 1 . .
C C10 -0.0772(4) 0.43914(14) 0.70730(17) 0.0431(6) Uani d . 1 . .
C C3 0.9102(4) 0.24155(15) 0.90156(19) 0.0487(6) Uani d . 1 . .
H H3B 1.0278 0.2318 0.9479 0.058 Uiso calc R 1 . .
C C13 -0.0822(5) 0.38914(16) 0.5070(2) 0.0600(8) Uani d . 1 . .
H H13A -0.0568 0.3664 0.4344 0.072 Uiso calc R 1 . .
C C6 0.5585(4) 0.26912(15) 0.76500(19) 0.0505(6) Uani d . 1 . .
H H6A 0.4397 0.2780 0.7193 0.061 Uiso calc R 1 . .
C C11 -0.2581(4) 0.45925(15) 0.64795(18) 0.0514(7) Uani d . 1 . .
H H11A -0.3673 0.4888 0.6802 0.062 Uiso calc R 1 . .
C C12 -0.2588(5) 0.43005(16) 0.5330(2) 0.0595(7) Uani d . 1 . .
H H12A -0.3688 0.4380 0.4806 0.071 Uiso calc R 1 . .
S S1 0.08838(11) 0.38350(4) 0.62050(5) 0.0558(3) Uani d . 1 . .
N N1 1.1789(4) 0.10803(16) 0.7206(2) 0.0703(7) Uani d . 1 . .
C C1 1.0483(4) 0.14800(17) 0.7545(2) 0.0516(6) Uani d . 1 . .

loop_
_atom_site_aniso_label
_atom_site_aniso_U_11
_atom_site_aniso_U_22
_atom_site_aniso_U_33
_atom_site_aniso_U_12
_atom_site_aniso_U_13
_atom_site_aniso_U_23
N3 0.0461(13) 0.0436(12) 0.0388(9) 0.0034(10) 0.0026(9) -0.0032(8)
N2 0.0477(13) 0.0492(12) 0.0351(9) 0.0055(10) -0.0021(9) -0.0080(8)
O1 0.0571(12) 0.0630(12) 0.0425(8) 0.0186(9) -0.0023(8) -0.0126(8)
C2 0.0460(15) 0.0440(14) 0.0432(11) 0.0022(11) 0.0034(11) 0.0055(10)
C9 0.0471(15) 0.0414(13) 0.0376(11) 0.0018(11) -0.0021(11) -0.0001(10)
C4 0.0514(16) 0.0490(14) 0.0384(11) -0.0003(12) -0.0013(11) -0.0017(10)
C8 0.0459(15) 0.0463(14) 0.0369(11) -0.0016(11) -0.0012(10) 0.0013(10)
C7 0.0612(18) 0.0539(16) 0.0452(12) 0.0049(13) -0.0047(12) -0.0094(11)
C5 0.0435(15) 0.0404(13) 0.0385(11) -0.0002(11) 0.0022(10) 0.0036(9)
C10 0.0507(15) 0.0401(13) 0.0386(11) 0.0018(11) 0.0006(10) -0.0024(9)
C3 0.0464(16) 0.0517(15) 0.0478(12) 0.0026(12) -0.0026(11) 0.0065(11)
C13 0.081(2) 0.0600(18) 0.0391(12) 0.0101(16) -0.0040(13) -0.0079(11)
C6 0.0496(16) 0.0538(16) 0.0478(12) 0.0066(13) -0.0063(11) -0.0027(11)
C11 0.0591(18) 0.0528(16) 0.0420(12) 0.0071(13) -0.0077(11) -0.0061(11)
C12 0.071(2) 0.0596(17) 0.0477(13) 0.0082(15) -0.0166(13) -0.0056(12)
S1 0.0620(5) 0.0646(5) 0.0407(3) 0.0109(3) -0.0001(3) -0.0088(3)
N1 0.0686(18) 0.0765(17) 0.0658(14) 0.0177(14) 0.0068(13) -0.0044(12)
C1 0.0534(17) 0.0544(16) 0.0471(13) 0.0029(13) 0.0009(12) 0.0027(12)

loop_
_atom_type_symbol
_atom_type_description
_atom_type_scat_dispersion_real
_atom_type_scat_dispersion_imag
_atom_type_scat_source
C C 0.0033 0.0016 'International Tables Vol C Tables 4.2.6.8 and 6.1.1.4'
H H 0.0000 0.0000 'International Tables Vol C Tables 4.2.6.8 and 6.1.1.4'
N N 0.0061 0.0033 'International Tables Vol C Tables 4.2.6.8 and 6.1.1.4'
S S 0.1246 0.1234 'International Tables Vol C Tables 4.2.6.8 and 6.1.1.4'
O O 0.0106 0.0060 'International Tables Vol C Tables 4.2.6.8 and 6.1.1.4'

loop_
_geom_angle_atom_site_label_1
_geom_angle_atom_site_label_2
_geom_angle_atom_site_label_3
_geom_angle_site_symmetry_1
_geom_angle_site_symmetry_3
_geom_angle
_geom_angle_publ_flag
C8 N3 N2 . . 116.90(18) ?
C9 N2 N3 . . 122.15(18) ?
C9 N2 H2A . . 118.9 ?
N3 N2 H2A . . 118.9 ?
C7 C2 C3 . . 119.9(2) ?
C7 C2 C1 . . 119.9(2) ?
C3 C2 C1 . . 120.2(2) ?
O1 C9 N2 . . 119.03(19) ?
O1 C9 C10 . . 119.6(2) ?
N2 C9 C10 . . 121.3(2) ?
C3 C4 C5 . . 120.6(2) ?
C3 C4 H4A . . 119.7 ?
C5 C4 H4A . . 119.7 ?
N3 C8 C5 . . 120.9(2) ?
N3 C8 H8A . . 119.6 ?
C5 C8 H8A . . 119.6 ?
C6 C7 C2 . . 120.1(2) ?
C6 C7 H7A . . 119.9 ?
C2 C7 H7A . . 119.9 ?
C4 C5 C6 . . 119.2(2) ?
C4 C5 C8 . . 120.0(2) ?
C6 C5 C8 . . 120.8(2) ?
C11 C10 C9 . . 121.4(2) ?
C11 C10 S1 . . 110.98(16) ?
C9 C10 S1 . . 127.61(19) ?
C4 C3 C2 . . 119.9(2) ?
C4 C3 H3B . . 120.1 ?
C2 C3 H3B . . 120.1 ?
C12 C13 S1 . . 112.96(18) ?
C12 C13 H13A . . 123.5 ?
S1 C13 H13A . . 123.5 ?
C7 C6 C5 . . 120.1(2) ?
C7 C6 H6A . . 119.9 ?
C5 C6 H6A . . 119.9 ?
C10 C11 C12 . . 112.2(2) ?
C10 C11 H11A . . 123.9 ?
C12 C11 H11A . . 123.9 ?
C13 C12 C11 . . 112.5(3) ?
C13 C12 H12A . . 123.7 ?
C11 C12 H12A . . 123.7 ?
C13 S1 C10 . . 91.29(13) ?
N1 C1 C2 . . 177.8(3) ?

loop_
_geom_bond_atom_site_label_1
_geom_bond_atom_site_label_2
_geom_bond_site_symmetry_2
_geom_bond_distance
_geom_bond_publ_flag
N3 C8 . 1.272(3) ?
N3 N2 . 1.365(2) ?
N2 C9 . 1.345(3) ?
N2 H2A . 0.8600 ?
O1 C9 . 1.239(3) ?
C2 C7 . 1.382(3) ?
C2 C3 . 1.385(3) ?
C2 C1 . 1.442(4) ?
C9 C10 . 1.474(3) ?
C4 C3 . 1.378(3) ?
C4 C5 . 1.382(3) ?
C4 H4A . 0.9300 ?
C8 C5 . 1.460(3) ?
C8 H8A . 0.9300 ?
C7 C6 . 1.378(3) ?
C7 H7A . 0.9300 ?
C5 C6 . 1.394(3) ?
C10 C11 . 1.376(3) ?
C10 S1 . 1.723(2) ?
C3 H3B . 0.9300 ?
C13 C12 . 1.349(4) ?
C13 S1 . 1.693(3) ?
C13 H13A . 0.9300 ?
C6 H6A . 0.9300 ?
C11 C12 . 1.405(3) ?
C11 H11A . 0.9300 ?
C12 H12A . 0.9300 ?
N1 C1 . 1.133(3) ?

loop_
_geom_hbond_atom_site_label_D
_geom_hbond_atom_site_label_H
_geom_hbond_atom_site_label_A
_geom_hbond_site_symmetry_A
_geom_hbond_distance_DH
_geom_hbond_distance_HA
_geom_hbond_distance_DA
_geom_hbond_angle_DHA
N2 H2A O1 3_567 0.86 1.97 2.821(2) 171

loop_
_cod_related_entry_id
_cod_related_entry_database
_cod_related_entry_code
1 ChemSpider 5288312
